data_4312815
loop_
_publ_author_name
'Karl M. Kadish'
'Tuan D. Phan'
'Lingamallu Giribabu'
'Eric Van Caemelbecke'
'John L. Bear'

_publ_section_title
;
 Substituent and Isomer Effects on Structural, Spectroscopic, and
 Electrochemical Properties of Dirhodium(III,II) Complexes Containing Four
 Identical Unsymmetrical Bridging Ligands
;
_journal_name_full 'Inorganic Chemistry'
_journal_page_first 8663
_journal_page_last 8673
_journal_paper_doi 10.1021/ic034963l
_journal_volume 42
_journal_year 2003
_chemical_formula_moiety 'C44 H32 N8 F4 Cl Rh2, 2 C H2 Cl2'
_chemical_formula_sum 'C46 H36 Cl5 F4 N8 Rh2'
_chemical_formula_weight 1159.90
_chemical_name_systematic
; 
 ? 
;
_space_group_IT_number 104
_symmetry_cell_setting tetragonal
_symmetry_space_group_name_Hall 'P 4 -2n'
_symmetry_space_group_name_H-M 'P 4 n c'
_atom_sites_solution_hydrogens geom
_atom_sites_solution_primary direct
_atom_sites_solution_secondary difmap
_audit_creation_method SHELXL-97
_cell_angle_alpha 90.00
_cell_angle_beta 90.00
_cell_angle_gamma 90.00
_cell_formula_units_Z 2
_cell_length_a 15.2139(8)
_cell_length_b 15.2139(8)
_cell_length_c 9.6116(7)
_cell_measurement_reflns_used 4116
_cell_measurement_temperature 223(2)
_cell_measurement_theta_max 23.24
_cell_measurement_theta_min 1.89
_cell_volume 2224.7(2)
_computing_cell_refinement 'Bruker SAINT software (Bruker, 1999)'
_computing_data_collection 'Siemens SMART software (Siemens, 1996)'
_computing_data_reduction 'Bruker SAINT software (Bruker, 1999)'
_computing_structure_refinement 'SHELXL-97 (Sheldrick, 1997)'
_computing_structure_solution 'SHELXS-97 (Sheldrick, 1997)'
_diffrn_ambient_temperature 223(2)
_diffrn_detector_area_resol_mean 1K
_diffrn_measured_fraction_theta_full 1.000
_diffrn_measured_fraction_theta_max 1.000
_diffrn_measurement_device_type 'Siemens SMART CCD'
_diffrn_measurement_method CCD
_diffrn_radiation_monochromator graphite
_diffrn_radiation_source 'fine-focus sealed tube'
_diffrn_radiation_type MoK\a
_diffrn_radiation_wavelength 0.71073
_diffrn_reflns_av_R_equivalents 0.0332
_diffrn_reflns_av_sigmaI/netI 0.0239
_diffrn_reflns_limit_h_max 11
_diffrn_reflns_limit_h_min 0
_diffrn_reflns_limit_k_max 16
_diffrn_reflns_limit_k_min 0
_diffrn_reflns_limit_l_max 9
_diffrn_reflns_limit_l_min -10
_diffrn_reflns_number 6685
_diffrn_reflns_theta_full 23.24
_diffrn_reflns_theta_max 23.24
_diffrn_reflns_theta_min 1.89
_diffrn_standards_decay_% 0.0
_exptl_absorpt_coefficient_mu 1.104
_exptl_absorpt_correction_T_max 0.9187
_exptl_absorpt_correction_T_min 0.7386
_exptl_absorpt_correction_type empirical
_exptl_crystal_colour Brown
_exptl_crystal_density_diffrn 1.731
_exptl_crystal_density_method 'not measured'
_exptl_crystal_description 'Square column'
_exptl_crystal_F_000 1158
_exptl_crystal_size_max 0.40
_exptl_crystal_size_mid 0.05
_exptl_crystal_size_min 0.04
_refine_diff_density_max 0.362
_refine_diff_density_min -0.203
_refine_diff_density_rms 0.046
_refine_ls_abs_structure_details 'Flack H D (1983), Acta Cryst. A39, 876-881'
_refine_ls_abs_structure_Flack -0.04(5)
_refine_ls_extinction_method none
_refine_ls_goodness_of_fit_ref 1.122
_refine_ls_hydrogen_treatment mixed
_refine_ls_matrix_type full
_refine_ls_number_parameters 150
_refine_ls_number_reflns 1490
_refine_ls_number_restraints 1
_refine_ls_restrained_S_all 1.121
_refine_ls_R_factor_all 0.0290
_refine_ls_R_factor_gt 0.0207
_refine_ls_shift/su_max 0.019
_refine_ls_shift/su_mean 0.004
_refine_ls_structure_factor_coef Fsqd
_refine_ls_weighting_details 'calc w=1/[\s^2^(Fo^2^)+(0.0179P)^2^+2.3347P] where P=(Fo^2^+2Fc^2^)/3'
_refine_ls_weighting_scheme calc
_refine_ls_wR_factor_gt 0.0480
_refine_ls_wR_factor_ref 0.0541
_reflns_number_gt 1230
_reflns_number_total 1672
_reflns_threshold_expression >4igma(I)
_cod_data_source_file ic034963lsi20030917_093709.cif
_cod_data_source_block k677
_cod_depositor_comments
;
The following automatic conversions were performed:

'_symmetry_cell_setting' value 'Tetragonal' changed to 'tetragonal'
according to the built-in table from CIF Core dictionary named
'cif_core.dic' version 2.4.1 from
2010-06-29.

'_exptl_absorpt_correction_type' value 'Empirical'
changed to 'empirical' according to the built-in table from CIF Core
dictionary named 'cif_core.dic' version 2.4.1 from 2010-06-29.

Automatic conversion script
Id: cif_fix_values 1646 2011-03-28 12:23:43Z adriana 
;
_cod_original_formula_sum 'C46 H36 N8 F4 Cl5 Rh2'
_cod_database_code 4312815

loop_
_symmetry_equiv_pos_as_xyz
'x, y, z'
'-x, -y, z'
'-y, x, z'
'y, -x, z'
'x+1/2, -y+1/2, z+1/2'
'-x+1/2, y+1/2, z+1/2'
'-y+1/2, -x+1/2, z+1/2'
'y+1/2, x+1/2, z+1/2'

loop_
_atom_site_label
_atom_site_type_symbol
_atom_site_fract_x
_atom_site_fract_y
_atom_site_fract_z
_atom_site_U_iso_or_equiv
_atom_site_adp_type
_atom_site_occupancy
_atom_site_symmetry_multiplicity
_atom_site_calc_flag
_atom_site_refinement_flags
_atom_site_disorder_assembly
_atom_site_disorder_group
Rh1 Rh 0.5000 0.5000 0.52043(9) 0.01986(18) Uani 1 4 d S . .
Rh2 Rh 0.5000 0.5000 0.77144(4) 0.01807(19) Uani 1 4 d S . .
Cl1 Cl 0.5000 0.5000 0.2675(3) 0.0309(5) Uani 1 4 d S . .
Cl2 Cl 0.46085(10) 0.08724(10) 0.3729(2) 0.0679(4) Uani 1 1 d . . .
F1 F 0.58798(19) 0.23358(18) 0.7196(3) 0.0497(8) Uani 1 1 d . . .
N1 N 0.4235(2) 0.3883(2) 0.5331(4) 0.0218(8) Uani 1 1 d . . .
N2 N 0.4703(2) 0.3716(2) 0.7615(4) 0.0209(7) Uani 1 1 d . . .
C1 C 0.3715(3) 0.3623(3) 0.4264(5) 0.0304(10) Uani 1 1 d . . .
H1 H 0.3661 0.3995 0.3488 0.036 Uiso 1 1 calc R . .
C2 C 0.3266(3) 0.2851(3) 0.4263(5) 0.0356(12) Uani 1 1 d . . .
H2 H 0.2906 0.2696 0.3507 0.043 Uiso 1 1 calc R . .
C3 C 0.3350(3) 0.2290(3) 0.5410(5) 0.0379(11) Uani 1 1 d . . .
H3 H 0.3062 0.1743 0.5425 0.045 Uiso 1 1 calc R . .
C4 C 0.3853(3) 0.2546(2) 0.6493(6) 0.0315(9) Uani 1 1 d . . .
H4 H 0.3917 0.2168 0.7260 0.038 Uiso 1 1 calc R . .
C5 C 0.4288(2) 0.3373(2) 0.6500(6) 0.0242(8) Uani 1 1 d . . .
C6 C 0.4974(2) 0.3154(3) 0.8721(5) 0.0225(10) Uani 1 1 d . . .
C7 C 0.5598(3) 0.2500(3) 0.8506(5) 0.0322(11) Uani 1 1 d . . .
C8 C 0.5937(3) 0.2003(3) 0.9588(6) 0.0422(14) Uani 1 1 d . . .
H8 H 0.6358 0.1564 0.9415 0.051 Uiso 1 1 calc R . .
C9 C 0.5648(3) 0.2163(3) 1.0919(5) 0.0416(13) Uani 1 1 d . . .
H9 H 0.5878 0.1838 1.1667 0.050 Uiso 1 1 calc R . .
C10 C 0.5026(3) 0.2796(3) 1.1159(5) 0.0382(13) Uani 1 1 d . . .
H10 H 0.4823 0.2896 1.2069 0.046 Uiso 1 1 calc R . .
C11 C 0.4695(3) 0.3286(3) 1.0071(5) 0.0293(10) Uani 1 1 d . . .
H11 H 0.4270 0.3720 1.0253 0.035 Uiso 1 1 calc R . .
C12 C 0.5000 0.0000 0.2720(14) 0.072(2) Uani 1 2 d S . .
H12 H 0.5465 0.0209 0.2144 0.086 Uiso 1 1 d . . .

loop_
_atom_site_aniso_label
_atom_site_aniso_U_11
_atom_site_aniso_U_22
_atom_site_aniso_U_33
_atom_site_aniso_U_23
_atom_site_aniso_U_13
_atom_site_aniso_U_12
Rh1 0.0189(2) 0.0189(2) 0.0218(4) 0.000 0.000 0.000
Rh2 0.0162(3) 0.0162(3) 0.0218(4) 0.000 0.000 0.000
Cl1 0.0351(8) 0.0351(8) 0.0225(12) 0.000 0.000 0.000
Cl2 0.0541(9) 0.0554(9) 0.0942(12) 0.0019(9) 0.0037(9) 0.0059(7)
F1 0.0548(19) 0.0442(17) 0.0501(17) 0.0018(14) 0.0201(15) 0.0196(14)
N1 0.0159(16) 0.0234(17) 0.0262(18) -0.0030(19) 0.0016(18) -0.0011(14)
N2 0.0184(17) 0.0168(17) 0.028(2) -0.0005(16) 0.0028(17) -0.0026(13)
C1 0.032(3) 0.030(3) 0.029(2) -0.001(2) -0.002(2) -0.004(2)
C2 0.030(3) 0.038(3) 0.039(3) -0.013(2) -0.005(2) -0.008(2)
C3 0.040(3) 0.030(3) 0.043(3) -0.011(2) 0.001(2) -0.013(2)
C4 0.034(2) 0.024(2) 0.036(2) 0.003(3) 0.002(3) -0.0040(17)
C5 0.0221(19) 0.0189(19) 0.032(2) -0.004(2) 0.007(3) 0.0036(15)
C6 0.021(2) 0.016(2) 0.030(2) 0.0012(18) -0.001(2) -0.0072(17)
C7 0.030(3) 0.025(2) 0.042(3) 0.002(2) 0.007(2) 0.003(2)
C8 0.036(3) 0.031(3) 0.060(4) 0.008(3) 0.000(3) 0.010(2)
C9 0.044(3) 0.033(3) 0.048(3) 0.017(2) -0.012(3) -0.001(2)
C10 0.041(2) 0.037(2) 0.037(4) 0.001(2) -0.004(2) -0.006(2)
C11 0.029(2) 0.022(2) 0.036(3) 0.000(2) -0.003(2) -0.0027(17)
C12 0.086(7) 0.059(5) 0.070(5) 0.000 0.000 -0.005(5)

loop_
_atom_type_symbol
_atom_type_description
_atom_type_scat_dispersion_real
_atom_type_scat_dispersion_imag
_atom_type_scat_source
C C 0.0033 0.0016 'International Tables Vol C Tables 4.2.6.8 and 6.1.1.4'
H H 0.0000 0.0000 'International Tables Vol C Tables 4.2.6.8 and 6.1.1.4'
N N 0.0061 0.0033 'International Tables Vol C Tables 4.2.6.8 and 6.1.1.4'
F F 0.0171 0.0103 'International Tables Vol C Tables 4.2.6.8 and 6.1.1.4'
Cl Cl 0.1484 0.1585 'International Tables Vol C Tables 4.2.6.8 and 6.1.1.4'
Rh Rh -1.1178 0.9187 'International Tables Vol C Tables 4.2.6.8 and 6.1.1.4'

loop_
_geom_angle_atom_site_label_1
_geom_angle_atom_site_label_2
_geom_angle_atom_site_label_3
_geom_angle
_geom_angle_site_symmetry_1
_geom_angle_site_symmetry_3
_geom_angle_publ_flag
N1 Rh1 N1 89.799(14) . 3_655 ?
N1 Rh1 N1 173.2(2) . 2_665 ?
N1 Rh1 N1 89.799(14) 3_655 2_665 ?
N1 Rh1 N1 89.799(14) . 4_565 ?
N1 Rh1 N1 173.2(2) 3_655 4_565 ?
N1 Rh1 N1 89.799(14) 2_665 4_565 ?
N1 Rh1 Rh2 86.60(11) . . ?
N1 Rh1 Rh2 86.60(11) 3_655 . ?
N1 Rh1 Rh2 86.60(11) 2_665 . ?
N1 Rh1 Rh2 86.60(11) 4_565 . ?
N1 Rh1 Cl1 93.40(11) . . ?
N1 Rh1 Cl1 93.40(11) 3_655 . ?
N1 Rh1 Cl1 93.40(11) 2_665 . ?
N1 Rh1 Cl1 93.40(11) 4_565 . ?
Rh2 Rh1 Cl1 180.000(1) . . ?
N2 Rh2 N2 89.871(12) 2_665 3_655 ?
N2 Rh2 N2 174.6(2) 2_665 . ?
N2 Rh2 N2 89.871(11) 3_655 . ?
N2 Rh2 N2 89.871(11) 2_665 4_565 ?
N2 Rh2 N2 174.6(2) 3_655 4_565 ?
N2 Rh2 N2 89.871(12) . 4_565 ?
N2 Rh2 Rh1 87.28(11) 2_665 . ?
N2 Rh2 Rh1 87.28(11) 3_655 . ?
N2 Rh2 Rh1 87.28(11) . . ?
N2 Rh2 Rh1 87.28(11) 4_565 . ?
C1 N1 C5 119.4(4) . . ?
C1 N1 Rh1 121.7(3) . . ?
C5 N1 Rh1 118.9(3) . . ?
C5 N2 C6 119.7(3) . . ?
C5 N2 Rh2 121.3(3) . . ?
C6 N2 Rh2 118.9(3) . . ?
N1 C1 C2 123.1(5) . . ?
C1 C2 C3 118.7(4) . . ?
C4 C3 C2 118.9(4) . . ?
C3 C4 C5 121.5(5) . . ?
N2 C5 N1 117.4(3) . . ?
N2 C5 C4 124.4(5) . . ?
N1 C5 C4 118.1(5) . . ?
C11 C6 C7 117.0(4) . . ?
C11 C6 N2 121.7(4) . . ?
C7 C6 N2 121.0(4) . . ?
F1 C7 C8 118.7(4) . . ?
F1 C7 C6 119.1(4) . . ?
C8 C7 C6 122.2(5) . . ?
C9 C8 C7 118.9(5) . . ?
C10 C9 C8 120.2(5) . . ?
C9 C10 C11 120.3(5) . . ?
C10 C11 C6 121.5(4) . . ?
Cl2 C12 Cl2 112.6(7) . 2_655 ?

loop_
_geom_bond_atom_site_label_1
_geom_bond_atom_site_label_2
_geom_bond_distance
_geom_bond_site_symmetry_2
_geom_bond_publ_flag
Rh1 N1 2.063(3) . ?
Rh1 N1 2.063(3) 3_655 ?
Rh1 N1 2.063(3) 2_665 ?
Rh1 N1 2.063(3) 4_565 ?
Rh1 Rh2 2.4127(9) . ?
Rh1 Cl1 2.431(3) . ?
Rh2 N2 2.007(3) 2_665 ?
Rh2 N2 2.007(3) 3_655 ?
Rh2 N2 2.007(3) . ?
Rh2 N2 2.007(3) 4_565 ?
Cl2 C12 1.748(7) . ?
F1 C7 1.353(5) . ?
N1 C1 1.355(6) . ?
N1 C5 1.367(6) . ?
N2 C5 1.349(6) . ?
N2 C6 1.425(6) . ?
C1 C2 1.360(6) . ?
C2 C3 1.400(7) . ?
C3 C4 1.349(7) . ?
C4 C5 1.423(5) . ?
C6 C11 1.379(6) . ?
C6 C7 1.392(6) . ?
C7 C8 1.385(6) . ?
C8 C9 1.375(7) . ?
C9 C10 1.370(7) . ?
C10 C11 1.380(6) . ?
C12 Cl2 1.748(7) 2_655 ?

loop_
_geom_torsion_atom_site_label_1
_geom_torsion_atom_site_label_2
_geom_torsion_atom_site_label_3
_geom_torsion_atom_site_label_4
_geom_torsion
_geom_torsion_site_symmetry_1
_geom_torsion_site_symmetry_2
_geom_torsion_site_symmetry_3
_geom_torsion_site_symmetry_4
_geom_torsion_publ_flag
N1 Rh1 Rh2 N2 -158.61(11) . . . 2_665 ?
N1 Rh1 Rh2 N2 111.39(11) 3_655 . . 2_665 ?
N1 Rh1 Rh2 N2 21.39(11) 2_665 . . 2_665 ?
N1 Rh1 Rh2 N2 -68.61(11) 4_565 . . 2_665 ?
Cl1 Rh1 Rh2 N2 32(100) . . . 2_665 ?
N1 Rh1 Rh2 N2 111.39(11) . . . 3_655 ?
N1 Rh1 Rh2 N2 21.39(11) 3_655 . . 3_655 ?
N1 Rh1 Rh2 N2 -68.61(11) 2_665 . . 3_655 ?
N1 Rh1 Rh2 N2 -158.61(11) 4_565 . . 3_655 ?
Cl1 Rh1 Rh2 N2 -58(100) . . . 3_655 ?
N1 Rh1 Rh2 N2 21.39(11) . . . . ?
N1 Rh1 Rh2 N2 -68.61(11) 3_655 . . . ?
N1 Rh1 Rh2 N2 -158.61(11) 2_665 . . . ?
N1 Rh1 Rh2 N2 111.39(11) 4_565 . . . ?
Cl1 Rh1 Rh2 N2 -148(100) . . . . ?
N1 Rh1 Rh2 N2 -68.61(11) . . . 4_565 ?
N1 Rh1 Rh2 N2 -158.61(11) 3_655 . . 4_565 ?
N1 Rh1 Rh2 N2 111.39(11) 2_665 . . 4_565 ?
N1 Rh1 Rh2 N2 21.39(11) 4_565 . . 4_565 ?
Cl1 Rh1 Rh2 N2 122(100) . . . 4_565 ?
N1 Rh1 N1 C1 -115.3(3) 3_655 . . . ?
N1 Rh1 N1 C1 158.1(3) 2_665 . . . ?
N1 Rh1 N1 C1 71.5(4) 4_565 . . . ?
Rh2 Rh1 N1 C1 158.1(3) . . . . ?
Cl1 Rh1 N1 C1 -21.9(3) . . . . ?
N1 Rh1 N1 C5 61.7(3) 3_655 . . . ?
N1 Rh1 N1 C5 -24.9(3) 2_665 . . . ?
N1 Rh1 N1 C5 -111.5(2) 4_565 . . . ?
Rh2 Rh1 N1 C5 -24.9(3) . . . . ?
Cl1 Rh1 N1 C5 155.1(3) . . . . ?
N2 Rh2 N2 C5 -25.6(3) 2_665 . . . ?
N2 Rh2 N2 C5 -112.9(3) 3_655 . . . ?
N2 Rh2 N2 C5 61.7(3) 4_565 . . . ?
Rh1 Rh2 N2 C5 -25.6(3) . . . . ?
N2 Rh2 N2 C6 151.6(3) 2_665 . . . ?
N2 Rh2 N2 C6 64.3(3) 3_655 . . . ?
N2 Rh2 N2 C6 -121.1(3) 4_565 . . . ?
Rh1 Rh2 N2 C6 151.6(3) . . . . ?
C5 N1 C1 C2 -3.2(6) . . . . ?
Rh1 N1 C1 C2 173.8(3) . . . . ?
N1 C1 C2 C3 -0.7(7) . . . . ?
C1 C2 C3 C4 1.9(7) . . . . ?
C2 C3 C4 C5 0.7(7) . . . . ?
C6 N2 C5 N1 -164.2(3) . . . . ?
Rh2 N2 C5 N1 13.0(5) . . . . ?
C6 N2 C5 C4 20.2(6) . . . . ?
Rh2 N2 C5 C4 -162.6(3) . . . . ?
C1 N1 C5 N2 -170.2(4) . . . . ?
Rh1 N1 C5 N2 12.7(5) . . . . ?
C1 N1 C5 C4 5.7(5) . . . . ?
Rh1 N1 C5 C4 -171.4(3) . . . . ?
C3 C4 C5 N2 171.0(4) . . . . ?
C3 C4 C5 N1 -4.6(6) . . . . ?
C5 N2 C6 C11 -122.6(4) . . . . ?
Rh2 N2 C6 C11 60.1(4) . . . . ?
C5 N2 C6 C7 63.6(5) . . . . ?
Rh2 N2 C6 C7 -113.7(4) . . . . ?
C11 C6 C7 F1 178.9(4) . . . . ?
N2 C6 C7 F1 -7.1(6) . . . . ?
C11 C6 C7 C8 -0.6(7) . . . . ?
N2 C6 C7 C8 173.4(4) . . . . ?
F1 C7 C8 C9 -179.6(4) . . . . ?
C6 C7 C8 C9 -0.1(7) . . . . ?
C7 C8 C9 C10 0.9(8) . . . . ?
C8 C9 C10 C11 -1.0(7) . . . . ?
C9 C10 C11 C6 0.3(7) . . . . ?
C7 C6 C11 C10 0.5(6) . . . . ?
N2 C6 C11 C10 -173.5(4) . . . . ?
